data_7715095
loop_
_publ_author_name
'Itoh, Chisa'
'Yoshino, Haruka'
'Kitayama, Taku'
'Kosaka, Wataru'
'Miyasaka, Hitoshi'

_publ_section_title
;
 Post-synthetic molecular modifications based on Schiff base condensation
 reactions for designing functional paddlewheel diruthenium(II,II)
 complexes.
;
_journal_issue 2
_journal_name_full 'Dalton transactions (Cambridge, England : 2003)'
_journal_page_first 444
_journal_page_last 448
_journal_paper_doi 10.1039/d3dt03535b
_journal_volume 53
_journal_year 2024
_chemical_formula_moiety 'C42 H32 F12 O12 Ru2'
_chemical_formula_sum 'C42 H32 F12 O12 Ru2'
_chemical_formula_weight 1158.81
_space_group_crystal_system triclinic
_space_group_IT_number 2
_space_group_name_Hall '-P 1'
_space_group_name_H-M_alt 'P -1'
_atom_sites_solution_hydrogens geom
_atom_sites_solution_primary dual
_audit_creation_date 2023-07-05
_audit_creation_method
;
Olex2 1.2
(compiled 2018.05.29 svn.r3508 for OlexSys, GUI svn.r5506)
;
_audit_update_record
;
2023-12-25 deposited with the CCDC.	2024-01-12 downloaded from the CCDC.
;
_cell_angle_alpha 63.049(7)
_cell_angle_beta 86.323(5)
_cell_angle_gamma 84.182(5)
_cell_formula_units_Z 1
_cell_length_a 9.2598(5)
_cell_length_b 10.9329(8)
_cell_length_c 11.6726(8)
_cell_measurement_reflns_used 7749
_cell_measurement_temperature 102
_cell_measurement_theta_max 29.5210
_cell_measurement_theta_min 1.9450
_cell_volume 1047.71(14)
_computing_cell_refinement 'CrysAlisPro 1.171.41.89a (Rigaku OD, 2020)'
_computing_data_collection 'CrysAlisPro 1.171.41.89a (Rigaku OD, 2020)'
_computing_data_reduction 'CrysAlisPro 1.171.41.89a (Rigaku OD, 2020)'
_computing_molecular_graphics 'Olex2 (Dolomanov et al., 2009)'
_computing_publication_material 'Olex2 (Dolomanov et al., 2009)'
_computing_structure_refinement 'ShelXL (Sheldrick, 2015)'
_computing_structure_solution 'ShelXT (Sheldrick, 2015)'
_diffrn_ambient_temperature 102.0
_diffrn_detector_area_resol_mean 10.0000
_diffrn_detector_type HyPix
_diffrn_measured_fraction_theta_full 0.997
_diffrn_measured_fraction_theta_max 0.856
_diffrn_measurement_details
;
List of Runs (angles in degrees, time in seconds):

  # Type    Start    End  Width  t~exp~   \w     \q     \k     \f   Frames
#--------------------------------------------------------------------------
  1  \w     54.00  80.00   0.50    1.82    --   17.03  57.00-180.00   52
  2  \w    -13.00  45.00   0.50    1.82    --   17.03  57.00-180.00  116
  3  \w     46.00  88.00   0.50    1.82    --   17.03  57.00 120.00   84
  4  \w     -1.00  27.00   0.50    1.82    --   17.03  57.00 120.00   56
  5  \w    -48.00  61.00   0.50    1.82    --  -16.56  57.00  30.00  218
  6  \w    -63.00 -35.00   0.50    1.82    --  -16.56 106.00  41.00   56
  7  \w   -107.00 -49.00   0.50    1.82    --  -16.56-179.00-150.00  116
  8  \w    -61.00  48.00   0.50    1.82    --   17.03 -57.00-150.00  218
  9  \w      3.00  71.00   0.50    1.82    --   17.03-106.00 -57.00  136
 10  \w    -60.00  48.00   0.50    1.82    --   17.03 -57.00 120.00  216
;
_diffrn_measurement_device 'four-circle diffractometer'
_diffrn_measurement_device_type 'ROD, Synergy Custom system, HyPix'
_diffrn_measurement_method '\w scans'
_diffrn_radiation_type MoK\a
_diffrn_radiation_wavelength 0.71073
_diffrn_reflns_av_R_equivalents 0.0410
_diffrn_reflns_av_unetI/netI 0.0549
_diffrn_reflns_Laue_measured_fraction_full 0.997
_diffrn_reflns_Laue_measured_fraction_max 0.856
_diffrn_reflns_limit_h_max 12
_diffrn_reflns_limit_h_min -12
_diffrn_reflns_limit_k_max 14
_diffrn_reflns_limit_k_min -15
_diffrn_reflns_limit_l_max 15
_diffrn_reflns_limit_l_min -15
_diffrn_reflns_number 13617
_diffrn_reflns_point_group_measured_fraction_full 0.997
_diffrn_reflns_point_group_measured_fraction_max 0.856
_diffrn_reflns_theta_full 25.242
_diffrn_reflns_theta_max 29.614
_diffrn_reflns_theta_min 1.958
_exptl_absorpt_coefficient_mu 0.839
_exptl_absorpt_correction_T_max 1.00000
_exptl_absorpt_correction_T_min 0.81368
_exptl_absorpt_correction_type multi-scan
_exptl_absorpt_process_details
;
CrysAlisPro 1.171.41.89a (Rigaku Oxford Diffraction, 2020)
Empirical absorption correction using spherical harmonics,
implemented in SCALE3 ABSPACK scaling algorithm.
;
_exptl_crystal_colour brown
_exptl_crystal_colour_primary brown
_exptl_crystal_density_diffrn 1.837
_exptl_crystal_description block
_exptl_crystal_F_000 576
_exptl_crystal_size_max 0.115
_exptl_crystal_size_mid 0.112
_exptl_crystal_size_min 0.094
_refine_diff_density_max 0.717
_refine_diff_density_min -0.906
_refine_diff_density_rms 0.101
_refine_ls_extinction_method none
_refine_ls_goodness_of_fit_ref 1.034
_refine_ls_hydrogen_treatment constr
_refine_ls_matrix_type full
_refine_ls_number_parameters 307
_refine_ls_number_reflns 5043
_refine_ls_number_restraints 0
_refine_ls_restrained_S_all 1.034
_refine_ls_R_factor_all 0.0517
_refine_ls_R_factor_gt 0.0369
_refine_ls_shift/su_max 0.001
_refine_ls_shift/su_mean 0.000
_refine_ls_structure_factor_coef Fsqd
_refine_ls_weighting_details 'w=1/[\s^2^(Fo^2^)+(0.0462P)^2^] where P=(Fo^2^+2Fc^2^)/3'
_refine_ls_weighting_scheme calc
_refine_ls_wR_factor_gt 0.0848
_refine_ls_wR_factor_ref 0.0902
_reflns_Friedel_coverage 0.000
_reflns_number_gt 4040
_reflns_number_total 5043
_reflns_threshold_expression 'I > 2\s(I)'
_cod_data_source_file d3dt03535b2.cif
_cod_data_source_block Hete-Ru-p-CHO
_cod_original_cell_volume 1047.71(13)
_cod_database_code 7715095
_shelx_shelxl_version_number 2018/3
_shelx_space_group_comment
;
The symmetry employed for this shelxl refinement is uniquely defined
by the following loop, which should always be used as a source of
symmetry information in preference to the above space-group names.
They are only intended as comments.
;
_shelx_estimated_absorpt_t_max 0.925
_shelx_estimated_absorpt_t_min 0.910
_olex2_refinement_description
;
1. Fixed Uiso
 At 1.2 times of:
  All C(H) groups, All C(H,H) groups
2.a Secondary CH2 refined with riding coordinates:
 C18(H18A,H18B), C19(H19A,H19B), C20(H20A,H20B), C21(H21A,H21B)
2.b Aromatic/amide H refined with riding coordinates:
 C3(H3), C4(H4), C6(H6), C7(H7), C8(H8), C13(H13), C14(H14), C15(H15)
;
_olex2_submission_special_instructions 'No special instructions were received'
_oxdiff_exptl_absorpt_empirical_details
;
Empirical correction (ABSPACK) includes:
- Absorption correction using spherical harmonics
- Frame scaling
;

loop_
_space_group_symop_operation_xyz
'x, y, z'
'-x, -y, -z'

loop_
_atom_site_label
_atom_site_type_symbol
_atom_site_fract_x
_atom_site_fract_y
_atom_site_fract_z
_atom_site_U_iso_or_equiv
_atom_site_adp_type
_atom_site_occupancy
_atom_site_site_symmetry_order
_atom_site_calc_flag
_atom_site_refinement_flags_posn
_atom_site_refinement_flags_adp
_atom_site_refinement_flags_occupancy
_atom_site_disorder_assembly
_atom_site_disorder_group
Ru1 Ru 0.57872(2) 0.40976(2) 0.50927(2) 0.01793(8) Uani 1 1 d . . . . .
F1 F 0.5892(2) 0.14651(17) 0.94083(18) 0.0391(5) Uani 1 1 d . . . . .
F2 F 0.40113(19) 0.29120(17) 0.88337(15) 0.0315(4) Uani 1 1 d . . . . .
F3 F 0.4476(2) 0.16867(18) 1.08383(16) 0.0397(5) Uani 1 1 d . . . . .
F4 F 0.6604(2) 0.77262(18) 0.68533(18) 0.0454(5) Uani 1 1 d . . . . .
F5 F 0.8051(2) 0.63769(19) 0.63424(16) 0.0408(5) Uani 1 1 d . . . . .
F6 F 0.8822(2) 0.7289(2) 0.74466(17) 0.0476(5) Uani 1 1 d . . . . .
O1 O 0.4212(2) 0.27891(18) 0.60684(17) 0.0199(4) Uani 1 1 d . . . . .
O2 O 0.2639(2) 0.45616(18) 0.58905(17) 0.0203(4) Uani 1 1 d . . . . .
O3 O -0.0854(3) -0.1882(2) 0.9618(2) 0.0394(6) Uani 1 1 d . . . . .
O4 O 0.6458(2) 0.38902(18) 0.68261(17) 0.0209(4) Uani 1 1 d . . . . .
O5 O 0.4911(2) 0.56882(18) 0.66450(16) 0.0196(4) Uani 1 1 d . . . . .
O6 O 0.7375(2) 0.21981(18) 0.53636(17) 0.0226(4) Uani 1 1 d . . . . .
C1 C 0.2979(3) 0.3289(3) 0.6281(2) 0.0200(6) Uani 1 1 d . . . . .
C2 C 0.1898(3) 0.2292(3) 0.7027(2) 0.0197(6) Uani 1 1 d . . . . .
C3 C 0.2357(3) 0.0895(3) 0.7715(3) 0.0252(6) Uani 1 1 d . . . . .
H3 H 0.335774 0.059893 0.771658 0.030 Uiso 1 1 calc R . . . .
C4 C 0.1368(3) -0.0055(3) 0.8390(3) 0.0259(6) Uani 1 1 d . . . . .
H4 H 0.168605 -0.100082 0.886005 0.031 Uiso 1 1 calc R . . . .
C5 C -0.0109(3) 0.0379(3) 0.8383(3) 0.0238(6) Uani 1 1 d . . . . .
C6 C -0.1157(3) -0.0666(3) 0.9073(3) 0.0305(7) Uani 1 1 d . . . . .
H6 H -0.214807 -0.034611 0.908427 0.037 Uiso 1 1 calc R . . . .
C7 C -0.0552(3) 0.1757(3) 0.7732(3) 0.0266(6) Uani 1 1 d . . . . .
H7 H -0.155062 0.205353 0.774708 0.032 Uiso 1 1 calc R . . . .
C8 C 0.0440(3) 0.2717(3) 0.7055(3) 0.0256(6) Uani 1 1 d . . . . .
H8 H 0.012022 0.366638 0.661118 0.031 Uiso 1 1 calc R . . . .
C9 C 0.5880(3) 0.4727(3) 0.7221(3) 0.0214(6) Uani 1 1 d . . . . .
C10 C 0.6383(3) 0.4567(3) 0.8484(3) 0.0221(6) Uani 1 1 d . . . . .
C11 C 0.5979(3) 0.3488(3) 0.9651(3) 0.0241(6) Uani 1 1 d . . . . .
C12 C 0.5083(3) 0.2395(3) 0.9672(3) 0.0273(6) Uani 1 1 d . . . . .
C13 C 0.6389(3) 0.3401(3) 1.0808(3) 0.0274(6) Uani 1 1 d . . . . .
H13 H 0.608348 0.267815 1.159469 0.033 Uiso 1 1 calc R . . . .
C14 C 0.7247(3) 0.4366(3) 1.0822(3) 0.0294(7) Uani 1 1 d . . . . .
H14 H 0.752120 0.430450 1.161814 0.035 Uiso 1 1 calc R . . . .
C15 C 0.7699(3) 0.5413(3) 0.9681(3) 0.0300(7) Uani 1 1 d . . . . .
H15 H 0.831075 0.605647 0.968902 0.036 Uiso 1 1 calc R . . . .
C16 C 0.7254(3) 0.5523(3) 0.8515(3) 0.0256(6) Uani 1 1 d . . . . .
C17 C 0.7686(4) 0.6710(3) 0.7299(3) 0.0335(7) Uani 1 1 d . . . . .
C18 C 0.8607(3) 0.2318(3) 0.4507(3) 0.0287(7) Uani 1 1 d . . . . .
H18A H 0.952394 0.203781 0.498635 0.034 Uiso 1 1 calc R . . . .
H18B H 0.864057 0.327889 0.382921 0.034 Uiso 1 1 calc R . . . .
C19 C 0.8391(4) 0.1355(3) 0.3916(3) 0.0364(7) Uani 1 1 d . . . . .
H19A H 0.834476 0.187234 0.296790 0.044 Uiso 1 1 calc R . . . .
H19B H 0.919703 0.062206 0.414249 0.044 Uiso 1 1 calc R . . . .
C20 C 0.6982(4) 0.0752(3) 0.4477(3) 0.0371(8) Uani 1 1 d . . . . .
H20A H 0.701640 -0.022327 0.464604 0.044 Uiso 1 1 calc R . . . .
H20B H 0.616521 0.127848 0.390209 0.044 Uiso 1 1 calc R . . . .
C21 C 0.6848(4) 0.0883(3) 0.5709(3) 0.0332(7) Uani 1 1 d . . . . .
H21A H 0.582515 0.085936 0.601749 0.040 Uiso 1 1 calc R . . . .
H21B H 0.744582 0.013461 0.638739 0.040 Uiso 1 1 calc R . . . .

loop_
_atom_site_aniso_label
_atom_site_aniso_U_11
_atom_site_aniso_U_22
_atom_site_aniso_U_33
_atom_site_aniso_U_23
_atom_site_aniso_U_13
_atom_site_aniso_U_12
Ru1 0.01772(13) 0.01678(12) 0.01924(12) -0.00763(9) -0.00131(8) -0.00298(8)
F1 0.0476(12) 0.0243(9) 0.0461(11) -0.0153(8) -0.0014(9) -0.0085(9)
F2 0.0297(10) 0.0337(9) 0.0310(9) -0.0120(8) -0.0026(8) -0.0136(8)
F3 0.0505(12) 0.0364(10) 0.0266(9) -0.0058(8) 0.0041(8) -0.0245(9)
F4 0.0577(14) 0.0262(10) 0.0413(11) -0.0040(8) -0.0023(10) -0.0111(9)
F5 0.0480(12) 0.0502(12) 0.0311(10) -0.0211(9) 0.0111(9) -0.0270(10)
F6 0.0534(13) 0.0568(13) 0.0389(11) -0.0213(10) 0.0094(9) -0.0399(10)
O1 0.0189(10) 0.0195(9) 0.0204(9) -0.0080(8) -0.0003(8) -0.0028(8)
O2 0.0176(10) 0.0193(9) 0.0226(10) -0.0081(8) 0.0006(8) -0.0028(8)
O3 0.0472(15) 0.0338(13) 0.0414(13) -0.0177(11) 0.0047(11) -0.0210(11)
O4 0.0218(10) 0.0216(10) 0.0217(9) -0.0114(8) -0.0049(8) -0.0007(8)
O5 0.0204(10) 0.0202(9) 0.0202(9) -0.0103(8) -0.0018(8) -0.0033(8)
O6 0.0235(10) 0.0196(10) 0.0260(10) -0.0118(8) 0.0025(8) -0.0014(8)
C1 0.0184(14) 0.0229(14) 0.0194(13) -0.0093(11) -0.0035(11) -0.0040(11)
C2 0.0214(14) 0.0193(13) 0.0219(13) -0.0117(11) -0.0024(11) -0.0044(11)
C3 0.0222(15) 0.0247(15) 0.0298(15) -0.0128(12) 0.0009(12) -0.0047(12)
C4 0.0322(17) 0.0215(14) 0.0282(15) -0.0141(12) -0.0002(13) -0.0063(12)
C5 0.0266(15) 0.0283(15) 0.0218(14) -0.0144(12) 0.0005(12) -0.0111(12)
C6 0.0291(17) 0.0387(18) 0.0311(16) -0.0205(14) 0.0020(13) -0.0130(14)
C7 0.0166(14) 0.0331(16) 0.0316(16) -0.0155(13) -0.0016(12) -0.0041(12)
C8 0.0229(15) 0.0242(14) 0.0288(15) -0.0103(12) -0.0040(12) -0.0036(12)
C9 0.0182(14) 0.0234(14) 0.0219(14) -0.0087(11) 0.0010(11) -0.0070(11)
C10 0.0191(14) 0.0255(14) 0.0233(14) -0.0124(12) -0.0014(11) -0.0014(11)
C11 0.0233(15) 0.0218(14) 0.0250(14) -0.0080(12) -0.0018(12) -0.0041(12)
C12 0.0280(16) 0.0255(15) 0.0257(15) -0.0083(12) 0.0005(13) -0.0062(13)
C13 0.0288(16) 0.0256(15) 0.0237(15) -0.0072(12) 0.0001(12) -0.0039(13)
C14 0.0334(17) 0.0328(16) 0.0247(15) -0.0142(13) -0.0073(13) -0.0038(14)
C15 0.0286(16) 0.0332(17) 0.0353(17) -0.0196(14) -0.0005(13) -0.0121(13)
C16 0.0247(15) 0.0277(15) 0.0254(15) -0.0118(12) 0.0017(12) -0.0082(12)
C17 0.0368(19) 0.0347(18) 0.0349(17) -0.0181(15) 0.0021(14) -0.0182(15)
C18 0.0220(15) 0.0321(16) 0.0338(16) -0.0167(14) 0.0037(13) -0.0028(13)
C19 0.0365(19) 0.0409(19) 0.0376(18) -0.0223(15) -0.0020(15) -0.0041(15)
C20 0.048(2) 0.0308(17) 0.0334(17) -0.0138(14) -0.0009(15) -0.0117(15)
C21 0.0409(19) 0.0201(15) 0.0352(17) -0.0098(13) 0.0040(15) -0.0039(13)

loop_
_atom_type_symbol
_atom_type_description
_atom_type_scat_dispersion_real
_atom_type_scat_dispersion_imag
_atom_type_scat_source
C C 0.0033 0.0016 'International Tables Vol C Tables 4.2.6.8 and 6.1.1.4'
H H 0.0000 0.0000 'International Tables Vol C Tables 4.2.6.8 and 6.1.1.4'
F F 0.0171 0.0103 'International Tables Vol C Tables 4.2.6.8 and 6.1.1.4'
O O 0.0106 0.0060 'International Tables Vol C Tables 4.2.6.8 and 6.1.1.4'
Ru Ru -1.2594 0.8363 'International Tables Vol C Tables 4.2.6.8 and 6.1.1.4'

loop_
_geom_angle_atom_site_label_1
_geom_angle_atom_site_label_2
_geom_angle_atom_site_label_3
_geom_angle
_geom_angle_site_symmetry_1
_geom_angle_site_symmetry_3
_geom_angle_publ_flag
Ru1 Ru1 O6 177.84(5) 2_666 . ?
O1 Ru1 Ru1 89.39(5) . 2_666 ?
O1 Ru1 O2 179.28(7) . 2_666 ?
O1 Ru1 O4 88.73(7) . . ?
O1 Ru1 O5 90.86(7) . 2_666 ?
O1 Ru1 O6 89.03(7) . . ?
O2 Ru1 Ru1 89.90(5) 2_666 2_666 ?
O2 Ru1 O5 89.26(7) 2_666 2_666 ?
O2 Ru1 O6 91.68(7) 2_666 . ?
O4 Ru1 Ru1 89.99(5) . 2_666 ?
O4 Ru1 O2 91.15(7) . 2_666 ?
O4 Ru1 O5 179.34(7) . 2_666 ?
O4 Ru1 O6 88.50(7) . . ?
O5 Ru1 Ru1 89.49(5) 2_666 2_666 ?
O5 Ru1 O6 92.01(7) 2_666 . ?
C1 O1 Ru1 118.98(16) . . ?
C1 O2 Ru1 117.71(17) . 2_666 ?
C9 O4 Ru1 117.61(17) . . ?
C9 O5 Ru1 117.35(16) . 2_666 ?
C18 O6 Ru1 121.52(16) . . ?
C21 O6 Ru1 121.10(18) . . ?
C21 O6 C18 106.4(2) . . ?
O1 C1 C2 116.7(2) . . ?
O2 C1 O1 124.0(2) . . ?
O2 C1 C2 119.3(2) . . ?
C3 C2 C1 119.4(2) . . ?
C8 C2 C1 121.3(2) . . ?
C8 C2 C3 119.3(3) . . ?
C4 C3 C2 120.5(3) . . ?
C3 C4 C5 119.8(3) . . ?
C4 C5 C6 118.8(3) . . ?
C7 C5 C4 119.6(3) . . ?
C7 C5 C6 121.6(3) . . ?
O3 C6 C5 125.1(3) . . ?
C5 C7 C8 120.8(3) . . ?
C7 C8 C2 119.9(3) . . ?
O4 C9 O5 125.6(2) . . ?
O4 C9 C10 117.0(2) . . ?
O5 C9 C10 117.4(2) . . ?
C11 C10 C9 121.6(2) . . ?
C16 C10 C9 120.2(2) . . ?
C16 C10 C11 118.3(2) . . ?
C10 C11 C12 120.5(2) . . ?
C13 C11 C10 120.7(3) . . ?
C13 C11 C12 118.8(2) . . ?
F1 C12 F3 106.1(2) . . ?
F1 C12 C11 111.9(2) . . ?
F2 C12 F1 107.2(2) . . ?
F2 C12 F3 107.1(2) . . ?
F2 C12 C11 112.9(2) . . ?
F3 C12 C11 111.3(2) . . ?
C11 C13 C14 120.3(3) . . ?
C15 C14 C13 120.0(3) . . ?
C14 C15 C16 119.7(3) . . ?
C10 C16 C17 120.3(2) . . ?
C15 C16 C10 121.0(3) . . ?
C15 C16 C17 118.6(3) . . ?
F4 C17 C16 111.8(3) . . ?
F5 C17 F4 106.1(2) . . ?
F5 C17 F6 106.4(2) . . ?
F5 C17 C16 113.5(2) . . ?
F6 C17 F4 105.9(2) . . ?
F6 C17 C16 112.6(3) . . ?
O6 C18 C19 105.7(2) . . ?
C20 C19 C18 105.1(2) . . ?
C19 C20 C21 102.5(3) . . ?
O6 C21 C20 103.8(2) . . ?

loop_
_geom_bond_atom_site_label_1
_geom_bond_atom_site_label_2
_geom_bond_distance
_geom_bond_site_symmetry_2
_geom_bond_publ_flag
Ru1 Ru1 2.2663(4) 2_666 ?
Ru1 O1 2.0504(18) . ?
Ru1 O2 2.0695(18) 2_666 ?
Ru1 O4 2.0610(17) . ?
Ru1 O5 2.0723(17) 2_666 ?
Ru1 O6 2.3282(18) . ?
F1 C12 1.338(3) . ?
F2 C12 1.331(3) . ?
F3 C12 1.342(3) . ?
F4 C17 1.352(4) . ?
F5 C17 1.338(3) . ?
F6 C17 1.339(3) . ?
O1 C1 1.274(3) . ?
O2 C1 1.264(3) . ?
O3 C6 1.197(4) . ?
O4 C9 1.260(3) . ?
O5 C9 1.268(3) . ?
O6 C18 1.444(3) . ?
O6 C21 1.435(3) . ?
C1 C2 1.482(4) . ?
C2 C3 1.400(4) . ?
C2 C8 1.387(4) . ?
C3 C4 1.377(4) . ?
C4 C5 1.400(4) . ?
C5 C6 1.478(4) . ?
C5 C7 1.376(4) . ?
C7 C8 1.386(4) . ?
C9 C10 1.502(4) . ?
C10 C11 1.399(4) . ?
C10 C16 1.398(4) . ?
C11 C12 1.513(4) . ?
C11 C13 1.385(4) . ?
C13 C14 1.390(4) . ?
C14 C15 1.380(4) . ?
C15 C16 1.397(4) . ?
C16 C17 1.491(4) . ?
C18 C19 1.531(4) . ?
C19 C20 1.497(4) . ?
C20 C21 1.505(4) . ?
